data_1506055
loop_
_publ_author_name
'Theophanous, Fanitsa A.'
'Tasiopoulos, Anastasios J.'
'Nicolaides, Athanassios'
'Zhou, Xin'
'Johnson, William T. G.'
'Borden, Weston Thatcher'

_publ_section_title
;
 Evidence for the formation of the (Ph3P)2Pt complex of
 3,7-dimethyltricyclo[3.3.0.03,7]oct-1(5)-ene, the most highly
 pyramidalized alkene in a homologous series. Isolation and X-ray
 structure of the product of the ethanol addition to the complex.
;
_journal_issue 14
_journal_name_full 'Organic letters'
_journal_page_first 3001
_journal_page_last 3004
_journal_paper_doi 10.1021/ol060994j
_journal_volume 8
_journal_year 2006
_chemical_formula_sum 'C48 H50 O P2 Pt'
_chemical_formula_weight 899.91
_chemical_name_systematic
;
 ?
;
_space_group_IT_number 14
_symmetry_cell_setting monoclinic
_symmetry_space_group_name_Hall '-P 2yn'
_symmetry_space_group_name_H-M 'P 1 21/n 1'
_atom_sites_solution_hydrogens geom
_atom_sites_solution_primary direct
_atom_sites_solution_secondary difmap
_audit_creation_method SHELXL-97
_cell_angle_alpha 90.00
_cell_angle_beta 105.931(4)
_cell_angle_gamma 90.00
_cell_formula_units_Z 4
_cell_length_a 18.5273(7)
_cell_length_b 10.3442(5)
_cell_length_c 21.1903(10)
_cell_measurement_temperature 100(2)
_cell_measurement_theta_max 30.2738
_cell_measurement_theta_min 3.0111
_cell_volume 3905.1(3)
_computing_cell_refinement 'CrysAlis RED (Oxford Diffraction, 2006)'
_computing_data_collection 'CrysAlis CCD (Oxford Diffraction, 2006)'
_computing_data_reduction 'CrysAlis RED (Oxford Diffraction, 2006)'
_computing_structure_refinement 'SHELXL-97 (Sheldrick, 1997)'
_computing_structure_solution 'SHELXS-97 (Sheldrick, 1990)'
_diffrn_ambient_temperature 100(2)
_diffrn_measured_fraction_theta_full 0.995
_diffrn_measured_fraction_theta_max 0.995
_diffrn_measurement_device_type 'Oxford Diffraction CCD'
_diffrn_measurement_method '\w/\f scans'
_diffrn_radiation_monochromator graphite
_diffrn_radiation_source 'fine-focus sealed tube'
_diffrn_radiation_type MoK\a
_diffrn_radiation_wavelength 0.71073
_diffrn_reflns_av_R_equivalents 0.0282
_diffrn_reflns_av_sigmaI/netI 0.0241
_diffrn_reflns_limit_h_max 25
_diffrn_reflns_limit_h_min -25
_diffrn_reflns_limit_k_max 14
_diffrn_reflns_limit_k_min -13
_diffrn_reflns_limit_l_max 25
_diffrn_reflns_limit_l_min -28
_diffrn_reflns_number 67777
_diffrn_reflns_theta_full 29.00
_diffrn_reflns_theta_max 29.00
_diffrn_reflns_theta_min 3.02
_exptl_absorpt_coefficient_mu 3.712
_exptl_absorpt_correction_T_max 0.75351
_exptl_absorpt_correction_T_min 0.49132
_exptl_absorpt_correction_type analytical
_exptl_absorpt_process_details
;
CrysAlis RED, Oxford Diffraction Ltd.,
Version 1.171.29.2 (release 20-01-2006 CrysAlis171 .NET)
(compiled Jan 20 2006,12:36:28)
Analytical numeric absorption correction using a multifaceted crystal
  model based on expressions derived by R.C. Clark & J.S. Reid.
(Clark, R. C. & Reid, J. S. (1995). Acta Cryst. A51, 887-897)
;
_exptl_crystal_colour white
_exptl_crystal_density_diffrn 1.531
_exptl_crystal_density_method 'not measured'
_exptl_crystal_description plate
_exptl_crystal_F_000 1816
_exptl_crystal_size_max 0.10187
_exptl_crystal_size_mid 0.07287
_exptl_crystal_size_min 0.02287
_refine_diff_density_max 1.523
_refine_diff_density_min -0.918
_refine_diff_density_rms 0.085
_refine_ls_extinction_method none
_refine_ls_goodness_of_fit_ref 0.989
_refine_ls_hydrogen_treatment mixed
_refine_ls_matrix_type full
_refine_ls_number_parameters 661
_refine_ls_number_reflns 10327
_refine_ls_number_restraints 0
_refine_ls_restrained_S_all 0.989
_refine_ls_R_factor_all 0.0275
_refine_ls_R_factor_gt 0.0194
_refine_ls_shift/su_max 0.004
_refine_ls_shift/su_mean 0.000
_refine_ls_structure_factor_coef Fsqd
_refine_ls_weighting_details 'calc w=1/[\s^2^(Fo^2^)+(0.0284P)^2^+0.0000P] where P=(Fo^2^+2Fc^2^)/3'
_refine_ls_weighting_scheme calc
_refine_ls_wR_factor_gt 0.0438
_refine_ls_wR_factor_ref 0.0449
_reflns_number_gt 8446
_reflns_number_total 10327
_reflns_threshold_expression >2sigma(I)
_cod_data_source_file ol060994jsi20060425_072540.cif
_cod_data_source_block ft01
_cod_depositor_comments
;
The following automatic conversions were performed:

'_symmetry_cell_setting' value 'Monoclinic' changed to 'monoclinic'
according to /home/saulius/struct/CIF-dictionaries/cif_core.dic
dictionary named 'cif_core.dic' version 2.4.1 from 2010-06-29.

Automatic conversion script
Id: cif_fix_values 1715 2011-07-08 13:25:40Z adriana 
;
_cod_original_sg_symbol_H-M P2(1)/n
_cod_database_code 1506055

loop_
_symmetry_equiv_pos_as_xyz
'x, y, z'
'-x+1/2, y+1/2, -z+1/2'
'-x, -y, -z'
'x-1/2, -y-1/2, z-1/2'

loop_
_atom_site_label
_atom_site_type_symbol
_atom_site_fract_x
_atom_site_fract_y
_atom_site_fract_z
_atom_site_U_iso_or_equiv
_atom_site_adp_type
_atom_site_occupancy
_atom_site_symmetry_multiplicity
_atom_site_calc_flag
_atom_site_refinement_flags
C13 C 0.54094(11) 0.09464(19) 0.31175(9) 0.0160(4) Uani 1 1 d .
C18 C 0.46939(11) 0.0477(2) 0.30925(10) 0.0181(4) Uani 1 1 d .
C17 C 0.45904(12) -0.0798(2) 0.32485(12) 0.0247(5) Uani 1 1 d .
C16 C 0.52002(13) -0.1628(2) 0.34283(12) 0.0268(5) Uani 1 1 d .
C15 C 0.59053(12) -0.1193(2) 0.34361(11) 0.0230(4) Uani 1 1 d .
C14 C 0.60112(11) 0.0085(2) 0.32792(10) 0.0193(4) Uani 1 1 d .
C19 C 0.61625(10) 0.2441(2) 0.23926(9) 0.0176(4) Uani 1 1 d .
C24 C 0.61148(11) 0.1386(2) 0.19733(10) 0.0227(4) Uani 1 1 d .
C23 C 0.66247(12) 0.1218(2) 0.16084(11) 0.0285(5) Uani 1 1 d .
C22 C 0.71940(12) 0.2117(3) 0.16582(11) 0.0294(5) Uani 1 1 d .
C21 C 0.72414(11) 0.3176(2) 0.20620(11) 0.0256(5) Uani 1 1 d .
C20 C 0.67414(11) 0.3367(2) 0.24221(10) 0.0219(5) Uani 1 1 d .
C25 C 0.61386(10) 0.34469(19) 0.36074(9) 0.0157(4) Uani 1 1 d .
C30 C 0.67741(11) 0.2863(2) 0.40199(10) 0.0214(4) Uani 1 1 d .
C29 C 0.72648(11) 0.3569(2) 0.45123(10) 0.0243(5) Uani 1 1 d .
C28 C 0.71241(12) 0.4858(2) 0.45999(11) 0.0253(5) Uani 1 1 d .
C27 C 0.64932(12) 0.5442(2) 0.42038(11) 0.0252(5) Uani 1 1 d .
C26 C 0.60075(11) 0.4744(2) 0.37048(10) 0.0202(4) Uani 1 1 d .
C31 C 0.52926(10) 0.4988(2) 0.14395(9) 0.0175(4) Uani 1 1 d .
C36 C 0.54457(12) 0.6065(2) 0.18590(11) 0.0232(5) Uani 1 1 d .
C35 C 0.60519(13) 0.6856(2) 0.18755(12) 0.0294(5) Uani 1 1 d .
C34 C 0.65181(13) 0.6592(3) 0.14839(12) 0.0300(5) Uani 1 1 d .
C33 C 0.63761(12) 0.5529(2) 0.10711(11) 0.0259(5) Uani 1 1 d .
C32 C 0.57675(11) 0.4735(2) 0.10485(10) 0.0198(4) Uani 1 1 d .
C37 C 0.44256(10) 0.25848(19) 0.09888(9) 0.0158(4) Uani 1 1 d .
C42 C 0.42999(11) 0.1408(2) 0.12655(10) 0.0194(4) Uani 1 1 d .
C41 C 0.42044(11) 0.0275(2) 0.08943(11) 0.0235(5) Uani 1 1 d .
C40 C 0.42287(11) 0.0312(2) 0.02517(11) 0.0247(5) Uani 1 1 d .
C39 C 0.43406(12) 0.1473(2) -0.00323(11) 0.0246(5) Uani 1 1 d .
C38 C 0.44340(11) 0.2606(2) 0.03328(10) 0.0204(4) Uani 1 1 d .
C43 C 0.37124(10) 0.49537(19) 0.08805(9) 0.0153(4) Uani 1 1 d .
C44 C 0.38118(12) 0.6152(2) 0.06238(10) 0.0220(4) Uani 1 1 d .
C45 C 0.32061(14) 0.6779(2) 0.01965(12) 0.0300(5) Uani 1 1 d .
C46 C 0.25073(13) 0.6225(2) 0.00319(12) 0.0318(5) Uani 1 1 d .
C47 C 0.24001(12) 0.5024(2) 0.02785(11) 0.0288(5) Uani 1 1 d .
C48 C 0.29999(11) 0.4397(2) 0.07000(11) 0.0224(4) Uani 1 1 d .
C2 C 0.34229(10) 0.5010(2) 0.23098(10) 0.0177(4) Uani 1 1 d .
C10 C 0.34916(12) 0.6102(2) 0.28006(10) 0.0201(4) Uani 1 1 d .
C5 C 0.33667(11) 0.5465(2) 0.34152(10) 0.0196(4) Uani 1 1 d .
C8 C 0.30374(15) 0.6416(2) 0.38092(12) 0.0283(5) Uani 1 1 d .
C4 C 0.28575(11) 0.4231(2) 0.31362(10) 0.0186(4) Uani 1 1 d .
C7 C 0.21318(12) 0.4114(2) 0.33398(12) 0.0253(5) Uani 1 1 d .
C9 C 0.27165(11) 0.4348(2) 0.23911(10) 0.0193(4) Uani 1 1 d .
C3 C 0.33755(11) 0.3075(2) 0.33844(10) 0.0172(4) Uani 1 1 d .
C1 C 0.41729(11) 0.3614(2) 0.34724(10) 0.0180(4) Uani 1 1 d .
C6 C 0.41071(12) 0.4880(2) 0.38168(10) 0.0196(4) Uani 1 1 d .
C11 C 0.46622(14) 0.2242(3) 0.44639(12) 0.0390(6) Uani 1 1 d .
H11A H 0.4268 0.1596 0.4363 0.047 Uiso 1 1 calc R
H11B H 0.4523 0.2913 0.4728 0.047 Uiso 1 1 calc R
C12 C 0.53912(15) 0.1636(3) 0.48321(13) 0.0375(6) Uani 1 1 d .
O1 O 0.47587(7) 0.27807(14) 0.38742(7) 0.0196(3) Uani 1 1 d .
P1 P 0.55013(3) 0.26411(5) 0.28995(2) 0.01372(10) Uani 1 1 d .
P2 P 0.44646(3) 0.40604(5) 0.14705(2) 0.01353(10) Uani 1 1 d .
Pt1 Pt 0.437982(4) 0.380440(7) 0.253038(3) 0.01232(3) Uani 1 1 d .
H17A H 0.4106(14) -0.109(2) 0.3249(12) 0.026(6) Uiso 1 1 d .
H18A H 0.4248(13) 0.102(2) 0.2962(11) 0.021(6) Uiso 1 1 d .
H16A H 0.5128(13) -0.244(2) 0.3550(12) 0.030(6) Uiso 1 1 d .
H29A H 0.7693(11) 0.316(2) 0.4790(10) 0.015(5) Uiso 1 1 d .
H28A H 0.7431(13) 0.527(2) 0.4932(12) 0.031(7) Uiso 1 1 d .
H27A H 0.6362(12) 0.628(2) 0.4268(11) 0.018(6) Uiso 1 1 d .
H42A H 0.4273(11) 0.1388(18) 0.1713(11) 0.011(5) Uiso 1 1 d .
H39A H 0.4357(12) 0.149(2) -0.0450(11) 0.017(6) Uiso 1 1 d .
H38A H 0.4502(12) 0.339(2) 0.0133(11) 0.020(6) Uiso 1 1 d .
H36A H 0.5132(14) 0.624(2) 0.2121(12) 0.027(7) Uiso 1 1 d .
H32A H 0.5689(13) 0.405(2) 0.0811(12) 0.026(7) Uiso 1 1 d .
H22A H 0.7524(14) 0.194(2) 0.1434(12) 0.031(7) Uiso 1 1 d .
H10A H 0.3997(12) 0.658(2) 0.2901(10) 0.015(5) Uiso 1 1 d .
H3B H 0.3266(10) 0.2299(19) 0.3103(10) 0.010(5) Uiso 1 1 d .
H7A H 0.2225(13) 0.411(2) 0.3825(13) 0.028(6) Uiso 1 1 d .
H2A H 0.3343(13) 0.540(2) 0.1864(12) 0.031(7) Uiso 1 1 d .
H40A H 0.4193(14) -0.042(3) 0.0000(13) 0.040(7) Uiso 1 1 d .
H41A H 0.4118(13) -0.048(3) 0.1076(12) 0.033(7) Uiso 1 1 d .
H8B H 0.2573(14) 0.668(2) 0.3570(12) 0.030(7) Uiso 1 1 d .
H8A H 0.3004(14) 0.605(2) 0.4228(13) 0.033(7) Uiso 1 1 d .
H7C H 0.1756(13) 0.480(2) 0.3159(12) 0.034(7) Uiso 1 1 d .
H9A H 0.2288(13) 0.494(2) 0.2211(11) 0.025(6) Uiso 1 1 d .
H9B H 0.2622(12) 0.351(2) 0.2198(11) 0.019(6) Uiso 1 1 d .
H6B H 0.4492(13) 0.544(2) 0.3850(11) 0.024(6) Uiso 1 1 d .
H10B H 0.3075(12) 0.671(2) 0.2627(11) 0.021(6) Uiso 1 1 d .
H35A H 0.6150(15) 0.754(3) 0.2158(14) 0.049(8) Uiso 1 1 d .
H23A H 0.6560(12) 0.047(2) 0.1303(12) 0.029(6) Uiso 1 1 d .
H24A H 0.5712(15) 0.070(3) 0.1945(13) 0.042(7) Uiso 1 1 d .
H48A H 0.2934(13) 0.364(2) 0.0847(12) 0.027(7) Uiso 1 1 d .
H47A H 0.1919(13) 0.460(2) 0.0166(11) 0.026(6) Uiso 1 1 d .
H30A H 0.6864(14) 0.195(3) 0.3984(12) 0.037(7) Uiso 1 1 d .
H14A H 0.6477(12) 0.039(2) 0.3260(10) 0.021(6) Uiso 1 1 d .
H15A H 0.6311(13) -0.173(2) 0.3538(11) 0.025(6) Uiso 1 1 d .
H33A H 0.6686(12) 0.532(2) 0.0809(11) 0.025(6) Uiso 1 1 d .
H34A H 0.6922(14) 0.714(2) 0.1512(12) 0.036(7) Uiso 1 1 d .
H8C H 0.3372(13) 0.716(2) 0.3957(12) 0.031(7) Uiso 1 1 d .
H7B H 0.1845(14) 0.328(3) 0.3159(12) 0.038(7) Uiso 1 1 d .
H46A H 0.2126(15) 0.658(3) -0.0225(13) 0.041(8) Uiso 1 1 d .
H45A H 0.3300(14) 0.753(2) 0.0030(12) 0.041(8) Uiso 1 1 d .
H3A H 0.3305(12) 0.287(2) 0.3826(11) 0.020(6) Uiso 1 1 d .
H21A H 0.7678(13) 0.381(2) 0.2079(11) 0.026(6) Uiso 1 1 d .
H20A H 0.6781(16) 0.405(3) 0.2658(15) 0.048(9) Uiso 1 1 d .
H6A H 0.4076(11) 0.474(2) 0.4262(11) 0.020(6) Uiso 1 1 d .
H12B H 0.5555(16) 0.091(3) 0.4557(15) 0.060(10) Uiso 1 1 d .
H12A H 0.5339(17) 0.130(3) 0.5230(16) 0.053(9) Uiso 1 1 d .
H12C H 0.5789(17) 0.232(3) 0.4925(15) 0.063(9) Uiso 1 1 d .
H26A H 0.5614(12) 0.513(2) 0.3439(11) 0.019(6) Uiso 1 1 d .
H44A H 0.4259(13) 0.656(2) 0.0709(10) 0.019(6) Uiso 1 1 d .

loop_
_atom_site_aniso_label
_atom_site_aniso_U_11
_atom_site_aniso_U_22
_atom_site_aniso_U_33
_atom_site_aniso_U_23
_atom_site_aniso_U_13
_atom_site_aniso_U_12
C13 0.0170(9) 0.0166(10) 0.0145(9) 0.0013(7) 0.0045(7) 0.0002(7)
C18 0.0167(9) 0.0180(10) 0.0190(10) 0.0002(8) 0.0041(8) 0.0014(8)
C17 0.0186(10) 0.0215(11) 0.0340(13) 0.0034(9) 0.0072(9) -0.0033(8)
C16 0.0295(11) 0.0148(10) 0.0339(13) 0.0053(9) 0.0050(10) -0.0003(9)
C15 0.0217(10) 0.0189(11) 0.0271(11) 0.0034(9) 0.0043(8) 0.0068(9)
C14 0.0163(9) 0.0196(11) 0.0215(10) 0.0010(8) 0.0043(8) 0.0007(8)
C19 0.0126(8) 0.0234(11) 0.0162(9) 0.0043(8) 0.0031(7) 0.0039(7)
C24 0.0175(9) 0.0302(12) 0.0197(10) 0.0002(9) 0.0038(8) 0.0027(9)
C23 0.0240(10) 0.0407(14) 0.0215(11) -0.0019(10) 0.0077(9) 0.0068(10)
C22 0.0193(10) 0.0470(15) 0.0253(12) 0.0052(11) 0.0115(9) 0.0075(10)
C21 0.0161(9) 0.0367(13) 0.0249(11) 0.0103(10) 0.0071(8) 0.0018(9)
C20 0.0160(9) 0.0334(12) 0.0135(9) 0.0020(9) -0.0007(8) 0.0133(9)
C25 0.0137(8) 0.0201(10) 0.0141(9) 0.0012(7) 0.0051(7) -0.0034(7)
C30 0.0178(9) 0.0253(12) 0.0207(10) 0.0016(9) 0.0048(8) 0.0020(8)
C29 0.0175(9) 0.0334(13) 0.0193(10) 0.0049(9) 0.0008(8) -0.0018(9)
C28 0.0248(10) 0.0307(13) 0.0177(10) -0.0011(9) 0.0012(9) -0.0132(9)
C27 0.0300(11) 0.0190(11) 0.0252(11) -0.0008(9) 0.0055(9) -0.0069(9)
C26 0.0170(9) 0.0208(11) 0.0212(10) 0.0033(8) 0.0024(8) -0.0024(8)
C31 0.0134(8) 0.0210(10) 0.0165(9) 0.0058(8) 0.0013(7) -0.0017(7)
C36 0.0207(10) 0.0285(12) 0.0210(10) -0.0017(9) 0.0070(8) -0.0056(9)
C35 0.0283(11) 0.0318(13) 0.0270(12) -0.0049(10) 0.0058(10) -0.0133(10)
C34 0.0219(10) 0.0387(14) 0.0280(12) 0.0045(10) 0.0045(9) -0.0129(10)
C33 0.0196(10) 0.0364(14) 0.0234(11) 0.0068(10) 0.0088(9) -0.0010(9)
C32 0.0176(9) 0.0239(11) 0.0177(10) 0.0028(9) 0.0047(8) 0.0001(8)
C37 0.0105(8) 0.0191(10) 0.0167(9) -0.0030(8) 0.0019(7) 0.0016(7)
C42 0.0159(9) 0.0221(11) 0.0209(10) -0.0024(8) 0.0063(8) -0.0002(8)
C41 0.0190(10) 0.0197(11) 0.0332(12) -0.0039(9) 0.0095(9) -0.0021(8)
C40 0.0170(9) 0.0259(12) 0.0318(12) -0.0130(10) 0.0076(9) -0.0016(8)
C39 0.0230(10) 0.0322(13) 0.0187(10) -0.0060(9) 0.0057(8) 0.0032(9)
C38 0.0177(9) 0.0236(11) 0.0200(10) 0.0007(9) 0.0053(8) 0.0032(8)
C43 0.0154(8) 0.0180(10) 0.0123(9) -0.0006(7) 0.0035(7) 0.0015(7)
C44 0.0217(10) 0.0197(11) 0.0231(10) -0.0002(9) 0.0034(8) -0.0013(9)
C45 0.0363(13) 0.0205(12) 0.0294(13) 0.0065(10) 0.0025(10) 0.0044(10)
C46 0.0282(11) 0.0312(13) 0.0276(12) 0.0030(10) -0.0066(9) 0.0121(10)
C47 0.0173(10) 0.0355(14) 0.0293(12) -0.0006(10) -0.0009(9) 0.0014(9)
C48 0.0196(10) 0.0222(12) 0.0243(11) 0.0033(9) 0.0043(8) -0.0012(8)
C2 0.0168(9) 0.0184(10) 0.0191(10) 0.0001(8) 0.0069(8) 0.0023(7)
C10 0.0238(10) 0.0170(10) 0.0210(10) 0.0004(8) 0.0089(8) 0.0037(8)
C5 0.0251(10) 0.0162(10) 0.0194(10) -0.0035(8) 0.0090(8) 0.0010(8)
C8 0.0413(14) 0.0229(12) 0.0248(12) -0.0023(10) 0.0161(10) 0.0052(11)
C4 0.0164(9) 0.0189(10) 0.0223(10) -0.0017(8) 0.0083(8) 0.0012(8)
C7 0.0206(10) 0.0308(13) 0.0273(12) -0.0003(10) 0.0115(9) 0.0030(9)
C9 0.0148(9) 0.0220(11) 0.0207(10) -0.0023(9) 0.0044(8) 0.0021(8)
C3 0.0167(9) 0.0166(10) 0.0202(10) 0.0011(8) 0.0081(8) -0.0001(7)
C1 0.0156(8) 0.0228(11) 0.0169(9) 0.0045(8) 0.0064(7) 0.0019(8)
C6 0.0226(10) 0.0192(11) 0.0176(10) -0.0013(8) 0.0067(8) -0.0019(8)
C11 0.0379(13) 0.0560(18) 0.0273(13) 0.0166(12) 0.0162(11) 0.0165(12)
C12 0.0332(13) 0.0542(18) 0.0238(13) 0.0166(12) 0.0056(10) 0.0052(12)
O1 0.0174(6) 0.0238(8) 0.0184(7) 0.0044(6) 0.0061(5) 0.0031(6)
P1 0.0114(2) 0.0150(2) 0.0145(2) 0.00164(19) 0.00315(18) 0.00040(18)
P2 0.0113(2) 0.0161(3) 0.0130(2) 0.00096(18) 0.00290(17) -0.00015(17)
Pt1 0.01116(3) 0.01271(4) 0.01264(4) 0.00104(3) 0.00249(2) -0.00048(3)

loop_
_atom_type_symbol
_atom_type_description
_atom_type_scat_dispersion_real
_atom_type_scat_dispersion_imag
_atom_type_scat_source
C C 0.0033 0.0016 'International Tables Vol C Tables 4.2.6.8 and 6.1.1.4'
H H 0.0000 0.0000 'International Tables Vol C Tables 4.2.6.8 and 6.1.1.4'
O O 0.0106 0.0060 'International Tables Vol C Tables 4.2.6.8 and 6.1.1.4'
P P 0.1023 0.0942 'International Tables Vol C Tables 4.2.6.8 and 6.1.1.4'
Pt Pt -1.7033 8.3905 'International Tables Vol C Tables 4.2.6.8 and 6.1.1.4'

loop_
_geom_angle_atom_site_label_1
_geom_angle_atom_site_label_2
_geom_angle_atom_site_label_3
_geom_angle
C14 C13 C18 118.22(18)
C14 C13 P1 123.35(15)
C18 C13 P1 118.37(15)
C17 C18 C13 120.87(19)
C18 C17 C16 119.9(2)
C15 C16 C17 120.0(2)
C16 C15 C14 120.2(2)
C15 C14 C13 120.71(19)
C24 C19 C20 117.94(19)
C24 C19 P1 121.44(16)
C20 C19 P1 120.62(16)
C23 C24 C19 121.3(2)
C24 C23 C22 119.6(2)
C21 C22 C23 119.8(2)
C20 C21 C22 121.6(2)
C21 C20 C19 119.7(2)
C26 C25 C30 118.46(18)
C26 C25 P1 117.43(14)
C30 C25 P1 123.93(16)
C29 C30 C25 120.6(2)
C28 C29 C30 120.0(2)
C27 C28 C29 120.08(19)
C28 C27 C26 120.1(2)
C27 C26 C25 120.81(19)
C32 C31 C36 118.42(19)
C32 C31 P2 126.75(16)
C36 C31 P2 114.83(15)
C35 C36 C31 120.5(2)
C34 C35 C36 120.4(2)
C35 C34 C33 119.7(2)
C34 C33 C32 120.3(2)
C33 C32 C31 120.7(2)
C38 C37 C42 118.70(19)
C38 C37 P2 122.30(16)
C42 C37 P2 118.61(15)
C41 C42 C37 120.3(2)
C40 C41 C42 120.1(2)
C41 C40 C39 120.2(2)
C40 C39 C38 120.1(2)
C39 C38 C37 120.5(2)
C44 C43 C48 118.67(18)
C44 C43 P2 123.84(14)
C48 C43 P2 117.46(15)
C43 C44 C45 120.1(2)
C46 C45 C44 120.4(2)
C45 C46 C47 120.2(2)
C48 C47 C46 119.5(2)
C47 C48 C43 121.1(2)
C10 C2 C9 99.77(16)
C10 C2 Pt1 112.37(13)
C9 C2 Pt1 113.78(14)
C2 C10 C5 105.00(16)
C8 C5 C6 112.62(18)
C8 C5 C10 111.42(18)
C6 C5 C10 108.78(17)
C8 C5 C4 115.70(18)
C6 C5 C4 103.74(16)
C10 C5 C4 103.90(16)
C7 C4 C9 112.54(17)
C7 C4 C3 111.03(18)
C9 C4 C3 109.20(17)
C7 C4 C5 115.73(17)
C9 C4 C5 103.51(16)
C3 C4 C5 104.20(15)
C2 C9 C4 104.04(16)
C4 C3 C1 104.41(16)
O1 C1 C6 111.88(16)
O1 C1 C3 113.03(16)
C6 C1 C3 99.73(16)
O1 C1 Pt1 107.62(12)
C6 C1 Pt1 115.23(14)
C3 C1 Pt1 109.34(13)
C1 C6 C5 104.61(16)
O1 C11 C12 108.0(2)
C11 O1 C1 119.33(16)
C13 P1 C25 108.17(9)
C13 P1 C19 99.29(9)
C25 P1 C19 98.37(9)
C13 P1 Pt1 116.13(6)
C25 P1 Pt1 110.64(7)
C19 P1 Pt1 122.15(6)
C31 P2 C37 108.90(9)
C31 P2 C43 101.43(9)
C37 P2 C43 97.65(8)
C31 P2 Pt1 112.17(6)
C37 P2 Pt1 116.41(7)
C43 P2 Pt1 118.44(6)
C2 Pt1 C1 84.64(8)
C2 Pt1 P2 89.66(6)
C1 Pt1 P2 173.72(5)
C2 Pt1 P1 172.32(6)
C1 Pt1 P1 90.62(5)
P2 Pt1 P1 95.325(17)

loop_
_geom_bond_atom_site_label_1
_geom_bond_atom_site_label_2
_geom_bond_distance
C13 C14 1.395(3)
C13 C18 1.399(3)
C13 P1 1.833(2)
C18 C17 1.386(3)
C17 C16 1.387(3)
C16 C15 1.377(3)
C15 C14 1.390(3)
C19 C24 1.395(3)
C19 C20 1.427(3)
C19 P1 1.849(2)
C24 C23 1.386(3)
C23 C22 1.388(3)
C22 C21 1.377(3)
C21 C20 1.366(3)
C25 C26 1.389(3)
C25 C30 1.396(3)
C25 P1 1.8350(19)
C30 C29 1.389(3)
C29 C28 1.381(3)
C28 C27 1.377(3)
C27 C26 1.388(3)
C31 C32 1.389(3)
C31 C36 1.404(3)
C31 P2 1.8260(19)
C36 C35 1.382(3)
C35 C34 1.379(3)
C34 C33 1.384(3)
C33 C32 1.385(3)
C37 C38 1.395(3)
C37 C42 1.399(3)
C37 P2 1.827(2)
C42 C41 1.395(3)
C41 C40 1.375(3)
C40 C39 1.385(3)
C39 C38 1.388(3)
C43 C44 1.386(3)
C43 C48 1.394(3)
C43 P2 1.8446(18)
C44 C45 1.393(3)
C45 C46 1.371(3)
C46 C47 1.383(3)
C47 C48 1.382(3)
C2 C10 1.517(3)
C2 C9 1.528(3)
C2 Pt1 2.1126(19)
C10 C5 1.532(3)
C5 C8 1.522(3)
C5 C6 1.527(3)
C5 C4 1.601(3)
C4 C7 1.525(3)
C4 C9 1.533(3)
C4 C3 1.533(3)
C3 C1 1.541(3)
C1 O1 1.462(2)
C1 C6 1.520(3)
C1 Pt1 2.143(2)
C11 O1 1.424(3)
C11 C12 1.499(3)
P1 Pt1 2.3419(5)
P2 Pt1 2.3092(5)
